data_7152601
loop_
_publ_author_name
'Posavec, Damir'
'Zabel, Manfred'
'Bogner, Udo'
'Bernhardt, G\"unther'
'Kn\"or, G\"unther'

_publ_section_title
;
 Functionalized derivatives of 1,4-dimethylnaphthalene as precursors for
 biomedical applications: synthesis, structures, spectroscopy and
 photochemical activation in the presence of dioxygen.
;
_journal_issue 35
_journal_name_full 'Organic &amp; biomolecular chemistry'
_journal_page_first 7062
_journal_page_last 7069
_journal_paper_doi 10.1039/c2ob26236c
_journal_volume 10
_journal_year 2012
_chemical_compound_source 'see text'
_chemical_formula_moiety 'C28 H30 O'
_chemical_formula_sum 'C28 H30 O'
_chemical_formula_weight 382.52
_chemical_name_systematic ?
_space_group_IT_number 60
_symmetry_cell_setting orthorhombic
_symmetry_Int_Tables_number 60
_symmetry_space_group_name_Hall '-P 2n 2ab'
_symmetry_space_group_name_H-M 'P b c n'
_atom_sites_solution_hydrogens geom
_atom_sites_solution_primary direct
_atom_sites_solution_secondary difmap
_cell_angle_alpha 90
_cell_angle_beta 90
_cell_angle_gamma 90
_cell_formula_units_Z 4
_cell_length_a 7.6851(3)
_cell_length_b 16.8705(5)
_cell_length_c 16.3611(5)
_cell_measurement_reflns_used 3799
_cell_measurement_temperature 123
_cell_measurement_theta_max 64.9278
_cell_measurement_theta_min 3.7519
_cell_volume 2121.24(12)
_computing_cell_refinement
;
CrysAlisPro, Oxford Diffraction Ltd.,
Version 1.171.33.42 (release 29-05-2009 CrysAlis171 .NET)
;
_computing_data_collection
;
CrysAlisPro, Oxford Diffraction Ltd.,
Version 1.171.33.42 (release 29-05-2009 CrysAlis171 .NET)
;
_computing_data_reduction
;
CrysAlisPro, Oxford Diffraction Ltd.,
Version 1.171.33.42 (release 29-05-2009 CrysAlis171 .NET)
;
_computing_molecular_graphics 'PLATON (Spek, 1990)'
_computing_publication_material 'PLATON (Spek, 2003)'
_computing_structure_refinement 'SHELXL-97 (Sheldrick, 1997)'
_computing_structure_solution 'SIR-97 (Altomare, 1999)'
_diffrn_ambient_temperature 123
_diffrn_detector_area_resol_mean 10.5431
_diffrn_measured_fraction_theta_full 0.982
_diffrn_measured_fraction_theta_max 0.982
_diffrn_measurement_details
;
1 omega -13.00 76.60 1.4000 3.0000
omega____ theta____ kappa____ phi______ frames
- 8.2112 38.0000 150.0000 64

2 omega -23.00 37.20 1.4000 3.0000
omega____ theta____ kappa____ phi______ frames
- 8.2112 -77.0000 120.0000 43

3 omega -129.00 -101.00 1.4000 80.0000
omega____ theta____ kappa____ phi______ frames
- -88.8475 -114.0000 25.0000 20

4 omega -116.00 -60.00 1.4000 80.0000
omega____ theta____ kappa____ phi______ frames
- -88.8475 125.0000 -180.0000 40

5 omega -64.00 -17.80 1.4000 80.0000
omega____ theta____ kappa____ phi______ frames
- -88.8475 45.0000 30.0000 33

6 omega -141.00 -89.20 1.4000 80.0000
omega____ theta____ kappa____ phi______ frames
- -88.8475 167.0000 -9.0000 37

7 omega 17.00 73.00 1.4000 80.0000
omega____ theta____ kappa____ phi______ frames
- 90.0975 -45.0000 150.0000 40

8 omega 23.00 76.20 1.4000 80.0000
omega____ theta____ kappa____ phi______ frames
- 90.0975 -45.0000 90.0000 38

9 omega 18.00 54.40 1.4000 80.0000
omega____ theta____ kappa____ phi______ frames
- 90.0975 -45.0000 -150.0000 26

10 omega 36.00 114.40 1.4000 80.0000
omega____ theta____ kappa____ phi______ frames
- 90.0975 -167.0000 9.0000 56

;
_diffrn_measurement_device_type 'Goniometer Xcalibur, detector: Ruby (Gemini ultra Mo)'
_diffrn_measurement_method '\w scans'
_diffrn_radiation_monochromator mirror
_diffrn_radiation_probe x-ray
_diffrn_radiation_source 'Enhance (Cu) X-ray Source'
_diffrn_radiation_type CuK\a
_diffrn_radiation_wavelength 1.54184
_diffrn_reflns_av_R_equivalents 0.0210
_diffrn_reflns_av_sigmaI/netI 0.0174
_diffrn_reflns_limit_h_max 6
_diffrn_reflns_limit_h_min -8
_diffrn_reflns_limit_k_max 19
_diffrn_reflns_limit_k_min -17
_diffrn_reflns_limit_l_max 18
_diffrn_reflns_limit_l_min -9
_diffrn_reflns_number 6017
_diffrn_reflns_reduction_process
;
;
_diffrn_reflns_theta_full 65.05
_diffrn_reflns_theta_max 65.05
_diffrn_reflns_theta_min 5.24
_exptl_absorpt_coefficient_mu 0.536
_exptl_absorpt_correction_T_max 1.00000
_exptl_absorpt_correction_T_min 0.88389
_exptl_absorpt_correction_type multi-scan
_exptl_absorpt_process_details
;
CrysAlisPro, Oxford Diffraction Ltd.,
Version 1.171.33.41 (release 06-05-2009 CrysAlis171 .NET)
Empirical absorption correction using spherical harmonics,
implemented in SCALE3 ABSPACK scaling algorithm.
;
_exptl_crystal_colour 'translucent, colourless'
_exptl_crystal_density_diffrn 1.198
_exptl_crystal_density_method 'Not Measured'
_exptl_crystal_description plate
_exptl_crystal_F_000 824
_exptl_crystal_size_max 0.270
_exptl_crystal_size_mid 0.190
_exptl_crystal_size_min 0.050
_refine_diff_density_max 0.263
_refine_diff_density_min -0.225
_refine_diff_density_rms 0.044
_refine_ls_extinction_method none
_refine_ls_goodness_of_fit_ref 1.059
_refine_ls_hydrogen_treatment constr
_refine_ls_matrix_type full
_refine_ls_number_parameters 133
_refine_ls_number_reflns 1772
_refine_ls_number_restraints 0
_refine_ls_restrained_S_all 1.059
_refine_ls_R_factor_all 0.0510
_refine_ls_R_factor_gt 0.0444
_refine_ls_shift/su_max 0.000
_refine_ls_shift/su_mean 0.000
_refine_ls_structure_factor_coef Fsqd
_refine_ls_weighting_details 'calc w=1/[\s^2^(Fo^2^)+(0.0753P)^2^+0.6737P] where P=(Fo^2^+2Fc^2^)/3'
_refine_ls_weighting_scheme calc
_refine_ls_wR_factor_gt 0.1234
_refine_ls_wR_factor_ref 0.1282
_reflns_number_gt 1511
_reflns_number_total 1772
_reflns_threshold_expression I>2\s(I)
_cod_data_source_file c2ob26236c.txt
_cod_data_source_block i146
_cod_depositor_comments
;
The following automatic conversions were performed:

'_symmetry_cell_setting' value 'Orthorhombic' changed to
'orthorhombic' according to
/home/saulius/struct/CIF-dictionaries/cif_core.dic dictionary named
'cif_core.dic' version 2.4.1 from 2010-06-29.

Automatic conversion script
Id: cif_fix_values 1891 2012-01-12 08:04:46Z andrius 
;
_cod_database_code 7152601

loop_
_symmetry_equiv_pos_site_id
_symmetry_equiv_pos_as_xyz
1 x,y,z
2 1/2-x,1/2-y,1/2+z
3 1/2+x,1/2-y,-z
4 -x,y,1/2-z
5 -x,-y,-z
6 1/2+x,1/2+y,1/2-z
7 1/2-x,1/2+y,z
8 x,-y,1/2+z

loop_
_atom_site_aniso_label
_atom_site_aniso_U_11
_atom_site_aniso_U_22
_atom_site_aniso_U_33
_atom_site_aniso_U_23
_atom_site_aniso_U_13
_atom_site_aniso_U_12
O1 0.0202(7) 0.0297(8) 0.0395(9) 0.0000 0.0033(6) 0.0000
C1 0.0197(7) 0.0332(8) 0.0320(8) -0.0016(6) 0.0027(6) 0.0002(6)
C2 0.0191(7) 0.0342(8) 0.0332(8) -0.0045(6) -0.0003(6) 0.0012(6)
C3 0.0193(7) 0.0326(8) 0.0348(9) -0.0041(6) 0.0016(6) 0.0000(6)
C4 0.0275(8) 0.0327(9) 0.0414(9) -0.0067(7) -0.0023(7) 0.0009(6)
C5 0.0294(8) 0.0308(9) 0.0508(10) 0.0002(7) -0.0011(7) 0.0017(7)
C6 0.0284(9) 0.0399(9) 0.0416(9) 0.0067(7) -0.0016(7) 0.0027(7)
C7 0.0250(8) 0.0406(9) 0.0327(9) -0.0009(7) -0.0005(6) -0.0015(7)
C8 0.0182(7) 0.0335(9) 0.0332(8) -0.0018(6) 0.0027(6) -0.0007(6)
C9 0.0220(7) 0.0331(9) 0.0323(8) -0.0031(7) 0.0028(6) -0.0037(6)
C10 0.0241(8) 0.0280(8) 0.0360(9) -0.0025(6) 0.0044(6) -0.0014(6)
C11 0.0231(8) 0.0341(9) 0.0333(8) -0.0023(6) 0.0021(6) 0.0038(6)
C12 0.0265(8) 0.0453(10) 0.0411(10) 0.0076(7) 0.0050(7) 0.0025(7)
C13 0.0356(9) 0.0371(9) 0.0380(9) -0.0089(7) -0.0063(7) 0.0061(7)
C14 0.0380(9) 0.0361(9) 0.0337(9) -0.0041(7) -0.0002(7) -0.0045(7)

loop_
_atom_site_label
_atom_site_type_symbol
_atom_site_thermal_displace_type
_atom_site_fract_x
_atom_site_fract_y
_atom_site_fract_z
_atom_site_occupancy
_atom_site_U_iso_or_equiv
_atom_site_calc_flag
_atom_site_refinement_flags
O1 O Uani 0.50000 0.06359(9) 0.75000 1.000 0.0298(5) . .
C1 C Uani 0.27516(19) 0.16155(10) 0.71876(9) 1.000 0.0283(4) . .
C2 C Uani 0.2497(2) 0.24222(10) 0.72698(9) 1.000 0.0288(4) . .
C3 C Uani 0.17762(19) 0.28537(9) 0.65941(10) 1.000 0.0289(5) . .
C4 C Uani 0.1561(2) 0.36867(10) 0.66161(10) 1.000 0.0339(5) . .
C5 C Uani 0.0910(2) 0.40992(10) 0.59625(11) 1.000 0.0370(5) . .
C6 C Uani 0.0401(2) 0.36979(10) 0.52534(11) 1.000 0.0366(5) . .
C7 C Uani 0.0558(2) 0.28924(10) 0.52096(10) 1.000 0.0328(5) . .
C8 C Uani 0.12607(18) 0.24499(10) 0.58669(10) 1.000 0.0283(5) . .
C9 C Uani 0.14581(19) 0.16070(10) 0.58201(9) 1.000 0.0291(5) . .
C10 C Uani 0.22058(19) 0.12265(9) 0.64676(10) 1.000 0.0294(5) . .
C11 C Uani 0.36025(19) 0.11012(10) 0.78395(10) 1.000 0.0302(5) . .
C12 C Uani 0.2331(2) 0.05150(11) 0.82115(11) 1.000 0.0376(5) . .
C13 C Uani 0.2932(2) 0.28585(10) 0.80509(11) 1.000 0.0369(5) . .
C14 C Uani 0.0859(2) 0.11552(10) 0.50795(10) 1.000 0.0359(5) . .
H4 H Uiso 0.18770 0.39670 0.70970 1.000 0.0410 calc R
H5 H Uiso 0.08040 0.46600 0.59910 1.000 0.0440 calc R
H6 H Uiso -0.00550 0.39860 0.48020 1.000 0.0440 calc R
H7 H Uiso 0.01900 0.26240 0.47290 1.000 0.0390 calc R
H10 H Uiso 0.23680 0.06690 0.64320 1.000 0.0350 calc R
H11 H Uiso 0.40760 0.14500 0.82810 1.000 0.0360 calc R
H12A H Uiso 0.18750 0.01670 0.77820 1.000 0.0450 calc R
H12B H Uiso 0.13680 0.08040 0.84670 1.000 0.0450 calc R
H12C H Uiso 0.29300 0.01960 0.86250 1.000 0.0450 calc R
H13A H Uiso 0.30710 0.24760 0.84970 1.000 0.0440 calc R
H13B H Uiso 0.40180 0.31540 0.79780 1.000 0.0440 calc R
H13C H Uiso 0.19890 0.32280 0.81840 1.000 0.0440 calc R
H14A H Uiso 0.14780 0.13490 0.45950 1.000 0.0430 calc R
H14B H Uiso -0.03950 0.12320 0.50060 1.000 0.0430 calc R
H14C H Uiso 0.11030 0.05900 0.51550 1.000 0.0430 calc R

loop_
_atom_type_symbol
_atom_type_description
_atom_type_scat_dispersion_real
_atom_type_scat_dispersion_imag
_atom_type_scat_source
O O 0.0492 0.0322 'International Tables Vol C Tables 4.2.6.8 and 6.1.1.4'
H H 0.0000 0.0000 'International Tables Vol C Tables 4.2.6.8 and 6.1.1.4'
C C 0.0181 0.0091 'International Tables Vol C Tables 4.2.6.8 and 6.1.1.4'

loop_
_geom_angle_atom_site_label_1
_geom_angle_atom_site_label_2
_geom_angle_atom_site_label_3
_geom_angle
_geom_angle_site_symmetry_3
_geom_angle_publ_flag
C11 O1 C11 114.02(14) 4_656 yes
C2 C1 C10 119.80(14) . no
C2 C1 C11 123.64(14) . no
C10 C1 C11 116.56(14) . no
C1 C2 C3 118.65(14) . no
C1 C2 C13 122.04(14) . no
C3 C2 C13 119.31(14) . no
C2 C3 C4 121.95(15) . no
C2 C3 C8 120.49(14) . no
C4 C3 C8 117.56(14) . no
C3 C4 C5 121.80(15) . no
C4 C5 C6 120.23(16) . no
C5 C6 C7 120.01(16) . no
C6 C7 C8 121.21(15) . no
C3 C8 C7 119.17(15) . no
C3 C8 C9 119.29(14) . no
C7 C8 C9 121.55(15) . no
C8 C9 C10 118.03(14) . no
C8 C9 C14 120.93(14) . no
C10 C9 C14 121.05(15) . no
C1 C10 C9 123.62(15) . no
O1 C11 C1 111.12(12) . yes
O1 C11 C12 106.22(13) . yes
C1 C11 C12 112.07(13) . no
C3 C4 H4 119.00 . no
C5 C4 H4 119.00 . no
C4 C5 H5 120.00 . no
C6 C5 H5 120.00 . no
C5 C6 H6 120.00 . no
C7 C6 H6 120.00 . no
C6 C7 H7 119.00 . no
C8 C7 H7 119.00 . no
C1 C10 H10 118.00 . no
C9 C10 H10 118.00 . no
O1 C11 H11 109.00 . no
C1 C11 H11 109.00 . no
C12 C11 H11 109.00 . no
C11 C12 H12A 109.00 . no
C11 C12 H12B 109.00 . no
C11 C12 H12C 109.00 . no
H12A C12 H12B 109.00 . no
H12A C12 H12C 110.00 . no
H12B C12 H12C 109.00 . no
C2 C13 H13A 109.00 . no
C2 C13 H13B 109.00 . no
C2 C13 H13C 109.00 . no
H13A C13 H13B 109.00 . no
H13A C13 H13C 109.00 . no
H13B C13 H13C 109.00 . no
C9 C14 H14A 110.00 . no
C9 C14 H14B 109.00 . no
C9 C14 H14C 109.00 . no
H14A C14 H14B 110.00 . no
H14A C14 H14C 109.00 . no
H14B C14 H14C 109.00 . no

loop_
_geom_bond_atom_site_label_1
_geom_bond_atom_site_label_2
_geom_bond_distance
_geom_bond_site_symmetry_2
_geom_bond_publ_flag
O1 C11 1.4416(18) . yes
O1 C11 1.4416(18) 4_656 yes
C1 C2 1.382(2) . no
C1 C10 1.412(2) . no
C1 C11 1.523(2) . no
C2 C3 1.435(2) . no
C2 C13 1.512(2) . no
C3 C4 1.416(2) . no
C3 C8 1.427(2) . no
C4 C5 1.370(2) . no
C5 C6 1.399(2) . no
C6 C7 1.366(2) . no
C7 C8 1.416(2) . no
C8 C9 1.432(2) . no
C9 C10 1.366(2) . no
C9 C14 1.504(2) . no
C11 C12 1.518(2) . no
C4 H4 0.9500 . no
C5 H5 0.9500 . no
C6 H6 0.9500 . no
C7 H7 0.9500 . no
C10 H10 0.9500 . no
C11 H11 1.0000 . no
C12 H12A 0.9800 . no
C12 H12B 0.9800 . no
C12 H12C 0.9800 . no
C13 H13A 0.9800 . no
C13 H13B 0.9800 . no
C13 H13C 0.9800 . no
C14 H14A 0.9800 . no
C14 H14B 0.9800 . no
C14 H14C 0.9800 . no

loop_
_geom_contact_atom_site_label_1
_geom_contact_atom_site_label_2
_geom_contact_distance
_geom_contact_site_symmetry_2
_geom_contact_publ_flag
O1 H10 2.6700 . no
O1 H10 2.6700 4_656 no
C6 C14 3.542(2) 3_456 no
C6 C9 3.540(2) 3_456 no
C9 C6 3.540(2) 3_556 no
C10 C11 3.422(2) 4_656 no
C11 C10 3.422(2) 4_656 no
C14 C6 3.542(2) 3_556 no
C1 H11 2.5700 4_656 no
C2 H13B 2.9800 4_656 no
C3 H13C 2.9800 4_556 no
C4 H13C 2.8500 4_556 no
C4 H13C 2.7000 . no
C4 H13B 3.0600 . no
C5 H10 3.0600 7_555 no
C5 H12C 3.0200 6_456 no
C5 H13C 3.0100 4_556 no
C6 H14A 3.0300 3_456 no
C7 H14A 2.8800 . no
C7 H13A 3.0600 2_554 no
C7 H14B 2.9100 . no
C9 H12B 2.8100 4_556 no
C9 H6 3.0400 3_556 no
C10 H12A 2.8100 . no
C10 H6 2.9800 3_556 no
C10 H11 2.9100 4_656 no
C10 H12B 2.8400 4_556 no
C11 H13A 2.5900 . no
C12 H10 2.9200 . no
C13 H4 2.5700 . no
C13 H11 2.5600 . no
C13 H13B 2.9300 4_656 no
C13 H14A 2.8900 2_555 no
C14 H7 2.5900 . no
C14 H12B 2.9900 4_556 no
H4 C13 2.5700 . no
H4 H13B 2.5800 . no
H4 H13C 2.1700 . no
H4 H12A 2.5000 7_555 no
H5 H12C 2.4700 6_456 no
H5 H10 2.3200 7_555 no
H6 C9 3.0400 3_456 no
H6 C10 2.9800 3_456 no
H7 C14 2.5900 . no
H7 H14A 2.3800 . no
H7 H14B 2.4300 . no
H7 H13A 2.4200 2_554 no
H10 O1 2.6700 . no
H10 C12 2.9200 . no
H10 H12A 2.4000 . no
H10 H14C 2.3100 . no
H10 C5 3.0600 7_545 no
H10 H5 2.3200 7_545 no
H11 C13 2.5600 . no
H11 H13A 1.9300 . no
H11 C1 2.5700 4_656 no
H11 C10 2.9100 4_656 no
H12A C10 2.8100 . no
H12A H10 2.4000 . no
H12A H4 2.5000 7_545 no
H12B C9 2.8100 4_556 no
H12B C10 2.8400 4_556 no
H12B C14 2.9900 4_556 no
H12C C5 3.0200 6_546 no
H12C H5 2.4700 6_546 no
H13A C11 2.5900 . no
H13A H11 1.9300 . no
H13A C7 3.0600 2_555 no
H13A H7 2.4200 2_555 no
H13B C4 3.0600 . no
H13B H4 2.5800 . no
H13B C2 2.9800 4_656 no
H13B C13 2.9300 4_656 no
H13B H13B 2.1700 4_656 no
H13C C4 2.7000 . no
H13C H4 2.1700 . no
H13C C3 2.9800 4_556 no
H13C C4 2.8500 4_556 no
H13C C5 3.0100 4_556 no
H14A C7 2.8800 . no
H14A H7 2.3800 . no
H14A C13 2.8900 2_554 no
H14A C6 3.0300 3_556 no
H14B C7 2.9100 . no
H14B H7 2.4300 . no
H14C H10 2.3100 . no

loop_
_geom_torsion_atom_site_label_1
_geom_torsion_atom_site_label_2
_geom_torsion_atom_site_label_3
_geom_torsion_atom_site_label_4
_geom_torsion
_geom_torsion_site_symmetry_1
_geom_torsion_publ_flag
C11 O1 C11 C1 61.47(14) 4_656 no
C11 O1 C11 C12 -176.39(11) 4_656 no
C11 C1 C2 C3 176.27(14) . no
C11 C1 C2 C13 -4.5(2) . no
C2 C1 C10 C9 1.6(2) . no
C11 C1 C10 C9 -178.48(14) . no
C2 C1 C11 O1 -128.16(15) . no
C2 C1 C11 C12 113.17(17) . no
C10 C1 C11 O1 51.95(18) . no
C10 C1 C11 C12 -66.73(18) . no
C10 C1 C2 C13 175.35(14) . no
C10 C1 C2 C3 -3.8(2) . no
C1 C2 C3 C8 2.8(2) . no
C13 C2 C3 C4 4.1(2) . no
C1 C2 C3 C4 -176.66(14) . no
C13 C2 C3 C8 -176.38(14) . no
C8 C3 C4 C5 -1.1(2) . no
C2 C3 C4 C5 178.45(15) . no
C4 C3 C8 C7 -0.3(2) . no
C4 C3 C8 C9 179.97(14) . no
C2 C3 C8 C7 -179.83(14) . no
C2 C3 C8 C9 0.5(2) . no
C3 C4 C5 C6 1.4(2) . no
C4 C5 C6 C7 -0.2(2) . no
C5 C6 C7 C8 -1.2(2) . no
C6 C7 C8 C3 1.4(2) . no
C6 C7 C8 C9 -178.88(14) . no
C3 C8 C9 C14 177.31(13) . no
C7 C8 C9 C10 177.61(14) . no
C3 C8 C9 C10 -2.7(2) . no
C7 C8 C9 C14 -2.4(2) . no
C14 C9 C10 C1 -178.27(14) . no
C8 C9 C10 C1 1.7(2) . no
